data_4085064
loop_
_publ_author_name
'Bauer, Gerald'
'Wodrich, Matthew D.'
'Scopelliti, Rosario'
'Hu, Xile'

_publ_section_title
;
 Iron Pincer Complexes as Catalysts and Intermediates in Alkyl--Aryl
 Kumada Coupling Reactions
;
_journal_issue 1
_journal_name_full Organometallics
_journal_page_first 289
_journal_paper_doi 10.1021/om501122p
_journal_volume 34
_journal_year 2015
_chemical_absolute_configuration rmad
_chemical_formula_moiety 'C30 H24 Cl2 Fe N3 O2'
_chemical_formula_sum 'C30 H24 Cl2 Fe N3 O2'
_chemical_formula_weight 585.27
_space_group_IT_number 19
_symmetry_cell_setting orthorhombic
_symmetry_space_group_name_Hall 'P 2ac 2ab'
_symmetry_space_group_name_H-M 'P 21 21 21'
_atom_sites_solution_hydrogens geom
_atom_sites_solution_primary direct
_atom_sites_solution_secondary difmap
_audit_creation_method SHELXL-97
_audit_update_record
;
2013-11-26 # Formatted by publCIF

;
_cell_angle_alpha 90.00
_cell_angle_beta 90.00
_cell_angle_gamma 90.00
_cell_formula_units_Z 4
_cell_length_a 9.829(4)
_cell_length_b 13.481(3)
_cell_length_c 19.904(7)
_cell_measurement_reflns_used 217
_cell_measurement_temperature 140(2)
_cell_measurement_theta_max 20
_cell_measurement_theta_min 3
_cell_volume 2637.4(15)
_computing_cell_refinement 'automar, marresearch, 2010'
_computing_data_collection 'marmux - Micro-beam system, marresearch, 2010'
_computing_data_reduction 'automar, marresearch, 2010'
_computing_molecular_graphics 'Bruker SHELXTL'
_computing_publication_material 'Bruker SHELXTL'
_computing_structure_refinement 'SHELXL-97 (Sheldrick, 1997)'
_computing_structure_solution 'SHELXS-97 (Sheldrick, 1990)'
_diffrn_ambient_temperature 140(2)
_diffrn_measured_fraction_theta_full 0.961
_diffrn_measured_fraction_theta_max 0.954
_diffrn_measurement_device_type marmux
_diffrn_measurement_method '\p scans'
_diffrn_radiation_monochromator mirrors
_diffrn_radiation_source 'Genix micro-source sealed tube'
_diffrn_radiation_type 'Mo K\a'
_diffrn_radiation_wavelength 0.71073
_diffrn_reflns_av_R_equivalents 0.0000
_diffrn_reflns_av_sigmaI/netI 0.1502
_diffrn_reflns_limit_h_max 11
_diffrn_reflns_limit_h_min -11
_diffrn_reflns_limit_k_max 16
_diffrn_reflns_limit_k_min -16
_diffrn_reflns_limit_l_max 22
_diffrn_reflns_limit_l_min -22
_diffrn_reflns_number 4714
_diffrn_reflns_theta_full 25.00
_diffrn_reflns_theta_max 25.53
_diffrn_reflns_theta_min 2.31
_exptl_absorpt_coefficient_mu 0.808
_exptl_absorpt_correction_type none
_exptl_crystal_colour yellow
_exptl_crystal_density_diffrn 1.474
_exptl_crystal_density_method 'not measured'
_exptl_crystal_description prismatic
_exptl_crystal_F_000 1204
_exptl_crystal_size_max 0.38
_exptl_crystal_size_mid 0.26
_exptl_crystal_size_min 0.19
_refine_diff_density_max 0.911
_refine_diff_density_min -0.975
_refine_diff_density_rms 0.188
_refine_ls_abs_structure_details 'Flack H D (1983), Acta Cryst. A39, 876-881'
_refine_ls_abs_structure_Flack 0.04(3)
_refine_ls_extinction_method none
_refine_ls_goodness_of_fit_ref 1.038
_refine_ls_hydrogen_treatment constr
_refine_ls_matrix_type full
_refine_ls_number_parameters 344
_refine_ls_number_reflns 4714
_refine_ls_number_restraints 0
_refine_ls_restrained_S_all 1.038
_refine_ls_R_factor_all 0.0880
_refine_ls_R_factor_gt 0.0670
_refine_ls_shift/su_max 0.000
_refine_ls_shift/su_mean 0.000
_refine_ls_structure_factor_coef Fsqd
_refine_ls_weighting_details 'calc w=1/[\s^2^(Fo^2^)+(0.0861P)^2^+0.0000P] where P=(Fo^2^+2Fc^2^)/3'
_refine_ls_weighting_scheme calc
_refine_ls_wR_factor_gt 0.1592
_refine_ls_wR_factor_ref 0.1747
_reflns_number_gt 3864
_reflns_number_total 4714
_reflns_threshold_expression >2sigma(I)
_cod_data_source_file om501122p_si_002.cif
_cod_data_source_block gb11-092
_cod_depositor_comments 'Adding full bibliography for 4085064--4085066.cif.'
_cod_database_code 4085064

loop_
_symmetry_equiv_pos_as_xyz
'x, y, z'
'-x+1/2, -y, z+1/2'
'-x, y+1/2, -z+1/2'
'x+1/2, -y+1/2, -z'

loop_
_atom_site_label
_atom_site_type_symbol
_atom_site_fract_x
_atom_site_fract_y
_atom_site_fract_z
_atom_site_U_iso_or_equiv
_atom_site_adp_type
_atom_site_occupancy
_atom_site_symmetry_multiplicity
_atom_site_calc_flag
_atom_site_refinement_flags
Fe1 Fe 0.12378(8) 0.50836(6) 0.47781(4) 0.0347(2) Uani 1 1 d .
Cl1 Cl -0.10532(14) 0.49706(11) 0.51309(7) 0.0431(3) Uani 1 1 d .
Cl2 Cl 0.25927(14) 0.48290(12) 0.57011(6) 0.0431(4) Uani 1 1 d .
O1 O 0.1291(5) 0.7898(3) 0.3832(2) 0.0483(11) Uani 1 1 d .
O2 O 0.1657(5) 0.2429(3) 0.3653(2) 0.0433(10) Uani 1 1 d .
N1 N 0.1057(5) 0.3919(3) 0.4060(2) 0.0373(11) Uani 1 1 d .
N2 N 0.3356(5) 0.5210(3) 0.4192(2) 0.0337(10) Uani 1 1 d .
N3 N 0.1296(5) 0.6591(4) 0.4532(2) 0.0399(11) Uani 1 1 d .
C1 C -0.0654(6) 0.4081(4) 0.3143(3) 0.0367(13) Uani 1 1 d .
C2 C 0.0289(7) 0.4351(5) 0.2649(3) 0.0440(15) Uani 1 1 d .
H23A H 0.1229 0.4220 0.2716 0.053 Uiso 1 1 calc R
C3 C -0.0141(6) 0.4809(5) 0.2061(3) 0.0440(14) Uani 1 1 d .
H7A H 0.0503 0.4979 0.1724 0.053 Uiso 1 1 calc R
C4 C -0.1503(6) 0.5018(5) 0.1963(3) 0.0456(13) Uani 1 1 d .
H11A H -0.1790 0.5337 0.1562 0.055 Uiso 1 1 calc R
C5 C -0.2444(6) 0.4767(5) 0.2445(3) 0.0481(16) Uani 1 1 d .
H30A H -0.3382 0.4905 0.2376 0.058 Uiso 1 1 calc R
C6 C -0.2011(6) 0.4308(5) 0.3040(3) 0.0450(15) Uani 1 1 d .
H13A H -0.2659 0.4149 0.3377 0.054 Uiso 1 1 calc R
C7 C -0.0226(6) 0.3521(4) 0.3760(3) 0.0387(13) Uani 1 1 d .
H20A H -0.0972 0.3539 0.4102 0.046 Uiso 1 1 calc R
C8 C 0.0180(7) 0.2429(5) 0.3614(3) 0.0456(15) Uani 1 1 d .
H19A H -0.0216 0.1976 0.3953 0.055 Uiso 1 1 calc R
H19B H -0.0132 0.2223 0.3163 0.055 Uiso 1 1 calc R
C9 C 0.2025(7) 0.3290(5) 0.3948(3) 0.0398(14) Uani 1 1 d .
C10 C 0.3451(6) 0.3385(4) 0.4138(3) 0.0359(13) Uani 1 1 d .
C11 C 0.4215(6) 0.2505(5) 0.4216(3) 0.0411(14) Uani 1 1 d .
H21A H 0.3812 0.1884 0.4106 0.049 Uiso 1 1 calc R
C12 C 0.5545(7) 0.2533(5) 0.4449(3) 0.0424(14) Uani 1 1 d .
H17A H 0.6046 0.1935 0.4498 0.051 Uiso 1 1 calc R
C13 C 0.6142(6) 0.3427(5) 0.4610(3) 0.0409(13) Uani 1 1 d .
H6A H 0.7036 0.3446 0.4791 0.049 Uiso 1 1 calc R
C14 C 0.5413(6) 0.4315(4) 0.4503(3) 0.0380(13) Uani 1 1 d .
H14A H 0.5837 0.4935 0.4590 0.046 Uiso 1 1 calc R
C15 C 0.4102(6) 0.4292(4) 0.4275(3) 0.0333(12) Uani 1 1 d .
C16 C 0.3208(6) 0.5591(4) 0.3523(3) 0.0325(12) Uani 1 1 d .
C17 C 0.3838(6) 0.5151(5) 0.2970(3) 0.0388(12) Uani 1 1 d .
H2A H 0.4369 0.4569 0.3030 0.047 Uiso 1 1 calc R
C18 C 0.3696(7) 0.5551(4) 0.2336(3) 0.0409(13) Uani 1 1 d .
H15A H 0.4103 0.5228 0.1963 0.049 Uiso 1 1 calc R
C19 C 0.2972(7) 0.6414(5) 0.2236(3) 0.0426(14) Uani 1 1 d .
H18A H 0.2897 0.6687 0.1797 0.051 Uiso 1 1 calc R
C20 C 0.2349(6) 0.6890(5) 0.2779(3) 0.0388(13) Uani 1 1 d .
H1A H 0.1869 0.7494 0.2712 0.047 Uiso 1 1 calc R
C21 C 0.2435(6) 0.6470(4) 0.3424(3) 0.0345(12) Uani 1 1 d .
C22 C 0.1683(6) 0.6960(4) 0.3964(3) 0.0362(13) Uani 1 1 d .
C23 C 0.0549(9) 0.8260(5) 0.4415(4) 0.062(2) Uani 1 1 d .
H29A H -0.0367 0.8496 0.4284 0.074 Uiso 1 1 calc R
H29B H 0.1046 0.8811 0.4633 0.074 Uiso 1 1 calc R
C24 C 0.0446(7) 0.7358(4) 0.4889(3) 0.0428(14) Uani 1 1 d .
H16A H -0.0520 0.7126 0.4896 0.051 Uiso 1 1 calc R
C25 C 0.0909(7) 0.7518(4) 0.5609(3) 0.0408(14) Uani 1 1 d .
C26 C 0.0196(7) 0.7058(5) 0.6128(3) 0.0446(14) Uani 1 1 d .
H24A H -0.0582 0.6664 0.6030 0.054 Uiso 1 1 calc R
C27 C 0.0621(9) 0.7175(6) 0.6785(4) 0.0597(19) Uani 1 1 d .
H28A H 0.0124 0.6871 0.7139 0.072 Uiso 1 1 calc R
C28 C 0.1747(10) 0.7722(6) 0.6927(4) 0.068(2) Uani 1 1 d .
H22A H 0.2046 0.7784 0.7379 0.081 Uiso 1 1 calc R
C29 C 0.2457(8) 0.8186(6) 0.6419(4) 0.068(2) Uani 1 1 d .
H27A H 0.3234 0.8576 0.6523 0.081 Uiso 1 1 calc R
C30 C 0.2045(7) 0.8086(5) 0.5764(4) 0.0528(17) Uani 1 1 d .
H26A H 0.2538 0.8406 0.5416 0.063 Uiso 1 1 calc R

loop_
_atom_site_aniso_label
_atom_site_aniso_U_11
_atom_site_aniso_U_22
_atom_site_aniso_U_33
_atom_site_aniso_U_23
_atom_site_aniso_U_13
_atom_site_aniso_U_12
Fe1 0.0344(4) 0.0339(4) 0.0360(4) 0.0003(3) -0.0016(3) -0.0010(4)
Cl1 0.0354(7) 0.0387(8) 0.0550(8) 0.0005(6) 0.0011(5) 0.0011(7)
Cl2 0.0402(7) 0.0542(9) 0.0348(7) 0.0008(6) -0.0051(5) -0.0054(7)
O1 0.062(3) 0.032(2) 0.051(2) 0.0049(17) 0.005(2) 0.013(2)
O2 0.046(3) 0.032(2) 0.052(3) -0.0056(18) -0.0077(19) -0.0065(19)
N1 0.034(3) 0.039(3) 0.039(3) 0.0005(19) -0.001(2) 0.003(2)
N2 0.037(2) 0.033(3) 0.032(2) 0.0020(18) 0.0015(17) 0.000(2)
N3 0.046(3) 0.037(3) 0.037(3) -0.0030(19) 0.009(2) 0.004(2)
C1 0.039(3) 0.036(3) 0.035(3) -0.006(2) -0.002(2) -0.005(3)
C2 0.034(3) 0.053(4) 0.045(3) -0.005(3) -0.002(3) -0.004(3)
C3 0.043(3) 0.048(4) 0.040(3) 0.003(3) -0.003(2) -0.009(3)
C4 0.055(4) 0.036(3) 0.046(3) 0.002(3) -0.006(2) 0.003(3)
C5 0.039(3) 0.055(5) 0.050(3) 0.006(3) 0.000(3) 0.005(3)
C6 0.036(3) 0.054(4) 0.045(3) 0.000(3) 0.002(3) 0.001(3)
C7 0.036(3) 0.043(3) 0.037(3) -0.002(2) -0.003(2) 0.000(3)
C8 0.049(4) 0.036(3) 0.053(4) 0.003(3) -0.018(3) -0.007(3)
C9 0.041(4) 0.041(4) 0.038(3) 0.000(2) -0.008(2) -0.004(3)
C10 0.036(3) 0.031(3) 0.040(3) -0.002(2) -0.002(2) 0.002(2)
C11 0.042(4) 0.038(3) 0.043(3) -0.005(2) 0.001(3) -0.002(3)
C12 0.036(3) 0.044(4) 0.047(4) 0.005(3) 0.004(3) 0.008(3)
C13 0.034(3) 0.047(3) 0.042(3) 0.006(2) -0.002(2) -0.005(3)
C14 0.039(3) 0.035(3) 0.040(3) 0.002(2) 0.003(2) 0.004(3)
C15 0.034(3) 0.029(3) 0.036(3) 0.001(2) -0.004(2) 0.005(2)
C16 0.035(3) 0.031(3) 0.032(3) 0.003(2) -0.001(2) -0.001(2)
C17 0.035(3) 0.040(3) 0.042(3) 0.004(2) 0.000(2) -0.002(3)
C18 0.045(4) 0.042(3) 0.036(3) -0.001(2) 0.001(2) 0.004(3)
C19 0.048(4) 0.042(4) 0.038(3) 0.005(2) -0.007(3) -0.004(3)
C20 0.039(3) 0.046(4) 0.031(3) 0.007(2) -0.003(2) 0.003(3)
C21 0.033(3) 0.035(3) 0.036(3) 0.001(2) -0.002(2) -0.002(2)
C22 0.042(3) 0.030(3) 0.036(3) -0.004(2) -0.002(2) 0.002(3)
C23 0.081(6) 0.046(4) 0.057(4) 0.003(3) 0.013(4) 0.023(4)
C24 0.057(4) 0.034(3) 0.038(3) -0.003(2) 0.005(3) 0.015(3)
C25 0.042(4) 0.032(3) 0.048(3) -0.003(2) 0.007(3) 0.005(3)
C26 0.042(4) 0.039(3) 0.053(4) -0.005(3) 0.012(3) 0.005(3)
C27 0.073(5) 0.050(5) 0.056(4) 0.001(3) 0.009(4) 0.009(4)
C28 0.086(6) 0.062(5) 0.056(5) -0.016(4) -0.008(4) 0.013(5)
C29 0.051(5) 0.072(6) 0.081(6) -0.026(4) -0.007(4) -0.002(4)
C30 0.039(4) 0.053(4) 0.066(4) -0.009(3) 0.013(3) -0.008(3)

loop_
_atom_type_symbol
_atom_type_description
_atom_type_scat_dispersion_real
_atom_type_scat_dispersion_imag
_atom_type_scat_source
C C 0.0033 0.0016 'International Tables Vol C Tables 4.2.6.8 and 6.1.1.4'
H H 0.0000 0.0000 'International Tables Vol C Tables 4.2.6.8 and 6.1.1.4'
N N 0.0061 0.0033 'International Tables Vol C Tables 4.2.6.8 and 6.1.1.4'
O O 0.0106 0.0060 'International Tables Vol C Tables 4.2.6.8 and 6.1.1.4'
Cl Cl 0.1484 0.1585 'International Tables Vol C Tables 4.2.6.8 and 6.1.1.4'
Fe Fe 0.3463 0.8444 'International Tables Vol C Tables 4.2.6.8 and 6.1.1.4'

loop_
_geom_angle_atom_site_label_1
_geom_angle_atom_site_label_2
_geom_angle_atom_site_label_3
_geom_angle
N3 Fe1 N1 124.13(18)
N3 Fe1 Cl2 108.49(15)
N1 Fe1 Cl2 118.37(14)
N3 Fe1 Cl1 99.11(15)
N1 Fe1 Cl1 94.15(14)
Cl2 Fe1 Cl1 107.78(6)
N3 Fe1 N2 78.03(18)
N1 Fe1 N2 78.36(17)
Cl2 Fe1 N2 84.02(11)
Cl1 Fe1 N2 168.08(11)
C22 O1 C23 107.5(5)
C9 O2 C8 106.9(5)
C9 N1 C7 108.4(5)
C9 N1 Fe1 122.5(4)
C7 N1 Fe1 127.1(4)
C16 N2 C15 117.6(4)
C16 N2 Fe1 113.0(3)
C15 N2 Fe1 108.9(3)
C22 N3 C24 108.2(5)
C22 N3 Fe1 126.0(4)
C24 N3 Fe1 122.7(4)
C6 C1 C2 118.5(6)
C6 C1 C7 120.2(5)
C2 C1 C7 121.3(6)
C3 C2 C1 120.4(6)
C3 C2 H23A 119.8
C1 C2 H23A 119.8
C4 C3 C2 120.3(6)
C4 C3 H7A 119.9
C2 C3 H7A 119.9
C5 C4 C3 120.3(5)
C5 C4 H11A 119.9
C3 C4 H11A 119.9
C4 C5 C6 119.5(6)
C4 C5 H30A 120.2
C6 C5 H30A 120.2
C1 C6 C5 121.1(6)
C1 C6 H13A 119.5
C5 C6 H13A 119.5
N1 C7 C1 112.5(5)
N1 C7 C8 101.4(5)
C1 C7 C8 113.3(5)
N1 C7 H20A 109.8
C1 C7 H20A 109.8
C8 C7 H20A 109.8
O2 C8 C7 104.3(5)
O2 C8 H19A 110.9
C7 C8 H19A 110.9
O2 C8 H19B 110.9
C7 C8 H19B 110.9
H19A C8 H19B 108.9
N1 C9 O2 116.2(5)
N1 C9 C10 127.2(5)
O2 C9 C10 116.5(5)
C15 C10 C11 117.9(5)
C15 C10 C9 124.3(5)
C11 C10 C9 117.8(5)
C12 C11 C10 120.9(6)
C12 C11 H21A 119.5
C10 C11 H21A 119.5
C13 C12 C11 120.2(6)
C13 C12 H17A 119.9
C11 C12 H17A 119.9
C12 C13 C14 119.3(6)
C12 C13 H6A 120.3
C14 C13 H6A 120.3
C15 C14 C13 120.6(6)
C15 C14 H14A 119.7
C13 C14 H14A 119.7
C14 C15 C10 120.9(5)
C14 C15 N2 119.7(5)
C10 C15 N2 119.4(5)
C17 C16 C21 118.8(5)
C17 C16 N2 122.4(5)
C21 C16 N2 118.8(5)
C18 C17 C16 120.7(6)
C18 C17 H2A 119.7
C16 C17 H2A 119.7
C19 C18 C17 121.0(5)
C19 C18 H15A 119.5
C17 C18 H15A 119.5
C18 C19 C20 120.2(5)
C18 C19 H18A 119.9
C20 C19 H18A 119.9
C19 C20 C21 119.6(6)
C19 C20 H1A 120.2
C21 C20 H1A 120.2
C20 C21 C16 119.6(5)
C20 C21 C22 117.4(5)
C16 C21 C22 123.0(5)
N3 C22 O1 116.6(5)
N3 C22 C21 128.2(5)
O1 C22 C21 115.1(5)
O1 C23 C24 104.9(5)
O1 C23 H29A 110.8
C24 C23 H29A 110.8
O1 C23 H29B 110.8
C24 C23 H29B 110.8
H29A C23 H29B 108.8
N3 C24 C25 112.1(5)
N3 C24 C23 102.4(5)
C25 C24 C23 116.5(6)
N3 C24 H16A 108.5
C25 C24 H16A 108.5
C23 C24 H16A 108.5
C30 C25 C26 119.0(6)
C30 C25 C24 122.0(6)
C26 C25 C24 119.0(6)
C27 C26 C25 119.9(7)
C27 C26 H24A 120.1
C25 C26 H24A 120.1
C28 C27 C26 120.4(7)
C28 C27 H28A 119.8
C26 C27 H28A 119.8
C27 C28 C29 120.3(7)
C27 C28 H22A 119.8
C29 C28 H22A 119.8
C30 C29 C28 120.2(7)
C30 C29 H27A 119.9
C28 C29 H27A 119.9
C29 C30 C25 120.2(7)
C29 C30 H26A 119.9
C25 C30 H26A 119.9

loop_
_geom_bond_atom_site_label_1
_geom_bond_atom_site_label_2
_geom_bond_distance
Fe1 N3 2.091(5)
Fe1 N1 2.130(5)
Fe1 Cl2 2.2948(16)
Fe1 Cl1 2.3637(18)
Fe1 N2 2.392(4)
O1 C22 1.349(7)
O1 C23 1.455(8)
O2 C9 1.350(7)
O2 C8 1.455(8)
N1 C9 1.295(8)
N1 C7 1.495(7)
N2 C16 1.434(7)
N2 C15 1.448(7)
N3 C22 1.291(7)
N3 C24 1.508(7)
C1 C6 1.383(9)
C1 C2 1.400(9)
C1 C7 1.502(8)
C2 C3 1.390(8)
C2 H23A 0.9500
C3 C4 1.381(8)
C3 H7A 0.9500
C4 C5 1.375(9)
C4 H11A 0.9500
C5 C6 1.402(9)
C5 H30A 0.9500
C6 H13A 0.9500
C7 C8 1.553(9)
C7 H20A 1.0000
C8 H19A 0.9900
C8 H19B 0.9900
C9 C10 1.457(9)
C10 C15 1.407(8)
C10 C11 1.412(8)
C11 C12 1.388(9)
C11 H21A 0.9500
C12 C13 1.378(9)
C12 H17A 0.9500
C13 C14 1.411(8)
C13 H6A 0.9500
C14 C15 1.367(8)
C14 H14A 0.9500
C16 C17 1.396(8)
C16 C21 1.422(8)
C17 C18 1.379(8)
C17 H2A 0.9500
C18 C19 1.378(8)
C18 H15A 0.9500
C19 C20 1.398(8)
C19 H18A 0.9500
C20 C21 1.406(7)
C20 H1A 0.9500
C21 C22 1.462(8)
C23 C24 1.542(9)
C23 H29A 0.9900
C23 H29B 0.9900
C24 C25 1.518(9)
C24 H16A 1.0000
C25 C30 1.389(9)
C25 C26 1.394(9)
C26 C27 1.382(10)
C26 H24A 0.9500
C27 C28 1.360(12)
C27 H28A 0.9500
C28 C29 1.379(12)
C28 H22A 0.9500
C29 C30 1.372(11)
C29 H27A 0.9500
C30 H26A 0.9500

loop_
_geom_torsion_atom_site_label_1
_geom_torsion_atom_site_label_2
_geom_torsion_atom_site_label_3
_geom_torsion_atom_site_label_4
_geom_torsion
N3 Fe1 N1 C9 113.2(5)
Cl2 Fe1 N1 C9 -30.1(5)
Cl1 Fe1 N1 C9 -142.9(4)
N2 Fe1 N1 C9 46.5(5)
N3 Fe1 N1 C7 -84.8(5)
Cl2 Fe1 N1 C7 131.9(4)
Cl1 Fe1 N1 C7 19.1(4)
N2 Fe1 N1 C7 -151.5(5)
N3 Fe1 N2 C16 -57.6(4)
N1 Fe1 N2 C16 71.4(4)
Cl2 Fe1 N2 C16 -168.0(3)
Cl1 Fe1 N2 C16 19.6(8)
N3 Fe1 N2 C15 169.8(3)
N1 Fe1 N2 C15 -61.2(3)
Cl2 Fe1 N2 C15 59.4(3)
Cl1 Fe1 N2 C15 -113.0(6)
N1 Fe1 N3 C22 -24.9(6)
Cl2 Fe1 N3 C22 121.4(5)
Cl1 Fe1 N3 C22 -126.3(5)
N2 Fe1 N3 C22 42.0(5)
N1 Fe1 N3 C24 132.7(4)
Cl2 Fe1 N3 C24 -81.0(5)
Cl1 Fe1 N3 C24 31.4(5)
N2 Fe1 N3 C24 -160.4(5)
C6 C1 C2 C3 -1.8(9)
C7 C1 C2 C3 175.6(5)
C1 C2 C3 C4 1.1(10)
C2 C3 C4 C5 -0.6(10)
C3 C4 C5 C6 0.7(11)
C2 C1 C6 C5 2.0(10)
C7 C1 C6 C5 -175.4(6)
C4 C5 C6 C1 -1.5(11)
C9 N1 C7 C1 -108.1(6)
Fe1 N1 C7 C1 87.8(5)
C9 N1 C7 C8 13.2(6)
Fe1 N1 C7 C8 -150.9(4)
C6 C1 C7 N1 -138.9(6)
C2 C1 C7 N1 43.8(8)
C6 C1 C7 C8 106.8(7)
C2 C1 C7 C8 -70.5(7)
C9 O2 C8 C7 14.1(6)
N1 C7 C8 O2 -16.2(6)
C1 C7 C8 O2 104.6(6)
C7 N1 C9 O2 -5.1(7)
Fe1 N1 C9 O2 159.9(4)
C7 N1 C9 C10 178.6(6)
Fe1 N1 C9 C10 -16.4(8)
C8 O2 C9 N1 -6.3(7)
C8 O2 C9 C10 170.4(5)
N1 C9 C10 C15 -22.1(9)
O2 C9 C10 C15 161.7(5)
N1 C9 C10 C11 155.4(6)
O2 C9 C10 C11 -20.9(8)
C15 C10 C11 C12 2.9(8)
C9 C10 C11 C12 -174.7(5)
C10 C11 C12 C13 0.1(9)
C11 C12 C13 C14 -3.2(9)
C12 C13 C14 C15 3.4(8)
C13 C14 C15 C10 -0.3(8)
C13 C14 C15 N2 177.7(5)
C11 C10 C15 C14 -2.8(8)
C9 C10 C15 C14 174.7(6)
C11 C10 C15 N2 179.2(5)
C9 C10 C15 N2 -3.4(8)
C16 N2 C15 C14 102.5(6)
Fe1 N2 C15 C14 -127.4(5)
C16 N2 C15 C10 -79.5(6)
Fe1 N2 C15 C10 50.6(5)
C15 N2 C16 C17 -4.9(8)
Fe1 N2 C16 C17 -133.0(5)
C15 N2 C16 C21 177.5(5)
Fe1 N2 C16 C21 49.3(6)
C21 C16 C17 C18 -0.9(8)
N2 C16 C17 C18 -178.6(5)
C16 C17 C18 C19 2.4(9)
C17 C18 C19 C20 -1.1(9)
C18 C19 C20 C21 -1.6(9)
C19 C20 C21 C16 2.9(9)
C19 C20 C21 C22 -175.7(6)
C17 C16 C21 C20 -1.7(8)
N2 C16 C21 C20 176.0(5)
C17 C16 C21 C22 176.9(5)
N2 C16 C21 C22 -5.4(8)
C24 N3 C22 O1 1.3(7)
Fe1 N3 C22 O1 161.6(4)
C24 N3 C22 C21 -174.9(6)
Fe1 N3 C22 C21 -14.6(9)
C23 O1 C22 N3 2.5(8)
C23 O1 C22 C21 179.2(6)
C20 C21 C22 N3 159.0(6)
C16 C21 C22 N3 -19.6(10)
C20 C21 C22 O1 -17.2(8)
C16 C21 C22 O1 164.2(5)
C22 O1 C23 C24 -5.0(8)
C22 N3 C24 C25 -129.9(6)
Fe1 N3 C24 C25 69.0(7)
C22 N3 C24 C23 -4.2(7)
Fe1 N3 C24 C23 -165.3(5)
O1 C23 C24 N3 5.5(7)
O1 C23 C24 C25 128.2(6)
N3 C24 C25 C30 78.2(8)
C23 C24 C25 C30 -39.3(9)
N3 C24 C25 C26 -100.0(7)
C23 C24 C25 C26 142.5(6)
C30 C25 C26 C27 0.2(9)
C24 C25 C26 C27 178.5(6)
C25 C26 C27 C28 -1.2(10)
C26 C27 C28 C29 1.6(12)
C27 C28 C29 C30 -1.1(12)
C28 C29 C30 C25 0.1(12)
C26 C25 C30 C29 0.3(10)
C24 C25 C30 C29 -177.9(7)
